data_7050276
loop_
_publ_author_name
'Sun Wei-Yin'
'Jian Fan'
'Taka-aki Okamura'
'Norikazu Ueyama'
'Wei Zhao'
'Hui-Fang Zhu'

_publ_section_title
;
Syntheses and Crystal Structures of 1D Tabular
Chain and 2D Polycatenane Built from Asymmetric
1-(1-Imidazolyl)-4-(imidazol-1-ylmethyl)benzene Ligand with Metal Salts
;
_journal_name_full 'New J.Chem.(Nouv.J.Chim.)'
_journal_year 2004
_chemical_formula_moiety 'C52 H62 Cd N18 O13 '
_chemical_formula_sum 'C52 H62 Cd N18 O13'
_chemical_formula_weight 1259.60
_chemical_melting_point ?
_chemical_name_common (Cd(IIMB)4(H2O)2)(NO3)2-5(H2O)
_chemical_name_systematic
;
[Cd(IIMB)4(H2O)2](NO3)2-5(H2O)
;
_space_group_IT_number 9
_symmetry_cell_setting monoclinic
_symmetry_space_group_name_Hall 'C -2yc'
_symmetry_space_group_name_H-M 'C 1 c 1'
_atom_sites_solution_hydrogens geom
_atom_sites_solution_primary direct
_atom_sites_solution_secondary difmap
_cell_angle_alpha 90.00
_cell_angle_beta 104.8848(8)
_cell_angle_gamma 90.00
_cell_formula_units_Z 4
_cell_length_a 29.0122(9)
_cell_length_b 12.1985(4)
_cell_length_c 16.5499(6)
_cell_measurement_reflns_used 16802
_cell_measurement_temperature 200
_cell_measurement_theta_max 27.5
_cell_measurement_theta_min 2.6
_cell_volume 5660.6(3)
_diffrn_ambient_temperature 200
_diffrn_detector_area_resol_mean 10.00
_diffrn_measurement_device_type 'Rigaku RAXIS-RAPID Imaging Plate'
_diffrn_measurement_method \w
_diffrn_radiation_monochromator graphite
_diffrn_radiation_source 'fine-focus sealed tube'
_diffrn_radiation_type MoK\a
_diffrn_radiation_wavelength 0.71069
_diffrn_reflns_av_R_equivalents 0.0650
_diffrn_reflns_av_sigmaI/netI 0.0857
_diffrn_reflns_limit_h_max 37
_diffrn_reflns_limit_h_min -37
_diffrn_reflns_limit_k_max 15
_diffrn_reflns_limit_k_min -15
_diffrn_reflns_limit_l_max 21
_diffrn_reflns_limit_l_min -21
_diffrn_reflns_number 27476
_diffrn_reflns_theta_max 27.48
_diffrn_reflns_theta_min 2.11
_diffrn_standards_decay_% ?
_diffrn_standards_interval_count ?
_diffrn_standards_interval_time ?
_diffrn_standards_number 27476
_exptl_absorpt_coefficient_mu 0.466
_exptl_absorpt_correction_T_max 0.977
_exptl_absorpt_correction_T_min 0.595
_exptl_absorpt_correction_type multi-scan
_exptl_absorpt_process_details multi-scan
_exptl_crystal_colour colorless
_exptl_crystal_density_diffrn 1.478
_exptl_crystal_density_meas ?
_exptl_crystal_density_method 'not measured'
_exptl_crystal_description platelet
_exptl_crystal_F_000 2608
_exptl_crystal_size_max 0.200
_exptl_crystal_size_mid 0.200
_exptl_crystal_size_min 0.050
_refine_ls_abs_structure_details 'Flack H D (1983), Acta Cryst. A39, 876-881'
_refine_ls_abs_structure_Flack 0.49(4)
_refine_ls_extinction_coef ?
_refine_ls_extinction_method none
_refine_ls_goodness_of_fit_ref 0.855
_refine_ls_hydrogen_treatment mixed
_refine_ls_matrix_type full
_refine_ls_number_parameters 768
_refine_ls_number_reflns 12738
_refine_ls_number_restraints 8
_refine_ls_restrained_S_all 0.855
_refine_ls_R_factor_all 0.0852
_refine_ls_R_factor_gt 0.0487
_refine_ls_shift/su_max 0.004
_refine_ls_shift/su_mean 0.000
_refine_ls_structure_factor_coef Fsqd
_refine_ls_weighting_details 'calc w=1/[\s^2^(Fo^2^)+(0.0638P)^2^+0.0000P] where P=(Fo^2^+2Fc^2^)/3'
_refine_ls_weighting_scheme calc
_refine_ls_wR_factor_gt 0.1124
_refine_ls_wR_factor_ref 0.1206
_reflns_number_gt 7024
_reflns_number_total 12738
_reflns_threshold_expression >2sigma(I)
_cod_original_sg_symbol_H-M 'C c'
_cod_database_code 7050276

loop_
_symmetry_equiv_pos_as_xyz
'x, y, z'
'x, -y, z+1/2'
'x+1/2, y+1/2, z'
'x+1/2, -y+1/2, z+1/2'

loop_
_atom_site_label
_atom_site_type_symbol
_atom_site_fract_x
_atom_site_fract_y
_atom_site_fract_z
_atom_site_U_iso_or_equiv
_atom_site_adp_type
_atom_site_occupancy
_atom_site_symmetry_multiplicity
_atom_site_calc_flag
_atom_site_refinement_flags
_atom_site_disorder_assembly
_atom_site_disorder_group
Cd1 Cd 0.34234(6) -0.00016(8) 0.08042(10) 0.05041(10) Uani 1 1 d . . .
O1 O 0.3938(3) 0.1314(7) 0.1669(4) 0.074(3) Uani 1 1 d . . .
O2 O 0.2911(2) -0.1247(6) -0.0055(5) 0.066(2) Uani 1 1 d . . .
O3 O 0.5634(5) -0.2782(9) -0.0029(7) 0.139(4) Uani 1 1 d . . .
O4 O 0.3118(4) 0.6749(9) -0.0733(8) 0.142(4) Uani 1 1 d . . .
O5 O 0.2729(5) 0.6479(17) -0.2585(11) 0.294(10) Uani 1 1 d . . .
O6 O 0.3767(4) 0.6817(12) -0.2598(8) 0.100(5) Uani 0.672(11) 1 d PU . .
O6B O 0.3704(4) 0.6757(9) -0.3595(9) 0.069(5) Uani 0.328(11) 1 d PU . .
O7 O 0.3458(7) 0.5293(13) -0.2466(11) 0.374(9) Uani 1 1 d . . .
O11 O 0.4012(5) -0.3581(17) -0.0882(10) 0.267(9) Uani 1 1 d . . .
O12 O 0.4858(3) -0.2335(8) 0.0247(5) 0.121(3) Uani 1 1 d . . .
O13 O 0.4792(3) -0.2700(7) -0.1086(6) 0.108(3) Uani 1 1 d . . .
O21 O 0.2067(4) 0.2689(8) 0.2654(6) 0.131(4) Uani 1 1 d . . .
O22 O 0.2011(3) 0.2486(10) 0.1422(7) 0.158(5) Uani 1 1 d . . .
O23 O 0.1201(5) 0.2847(8) 0.1548(7) 0.143(4) Uani 1 1 d . . .
N1 N 0.4560(4) -0.2719(6) -0.0593(4) 0.120(3) Uani 1 1 d . . .
N2 N 0.1781(3) 0.2678(4) 0.1823(4) 0.0893(17) Uani 1 1 d . . .
N11 N 0.0123(3) -0.1160(7) 0.0820(5) 0.065(3) Uani 1 1 d . . .
N12 N -0.0641(3) -0.1421(9) 0.0395(8) 0.099(3) Uani 1 1 d . . .
N41 N 0.2423(3) -0.0561(8) 0.2371(5) 0.054(2) Uani 1 1 d . . .
N42 N 0.2890(3) 0.0069(6) 0.1652(6) 0.053(3) Uani 1 1 d . . .
N111 N 0.6735(3) 0.1145(6) 0.0828(5) 0.051(2) Uani 1 1 d . . .
N112 N 0.7391(4) 0.0712(9) 0.1729(6) 0.081(3) Uani 1 1 d . . .
N141 N 0.4438(3) 0.0677(8) -0.0744(6) 0.059(2) Uani 1 1 d . . .
N142 N 0.3951(3) -0.0063(5) -0.0031(6) 0.048(3) Uani 1 1 d . . .
N211 N 0.6210(3) -0.4710(7) 0.3727(5) 0.045(2) Uani 1 1 d . . .
N212 N 0.6979(3) -0.4418(9) 0.4300(5) 0.064(3) Uani 1 1 d . . .
N241 N 0.4076(3) -0.3173(7) 0.1800(5) 0.053(2) Uani 1 1 d . . .
N242 N 0.3778(3) -0.1459(9) 0.1595(5) 0.059(3) Uani 1 1 d . . .
N311 N 0.0646(3) 0.4693(8) -0.2169(6) 0.050(2) Uani 1 1 d . . .
N312 N -0.0131(3) 0.4377(8) -0.2736(5) 0.058(2) Uani 1 1 d . . .
N341 N 0.2764(3) 0.3180(7) -0.0191(5) 0.061(2) Uani 1 1 d . . .
N342 N 0.3065(3) 0.1518(8) 0.0045(5) 0.053(2) Uani 1 1 d . . .
C1 C 0.0588(4) -0.1210(7) 0.1248(6) 0.047(2) Uani 1 1 d . . .
C2 C 0.0887(4) -0.0269(9) 0.1224(7) 0.060(3) Uani 1 1 d . . .
H1 H 0.0763 0.0390 0.0946 0.073 Uiso 1 1 calc R . .
C3 C 0.1388(4) -0.0391(9) 0.1651(7) 0.063(3) Uani 1 1 d . . .
H2 H 0.1601 0.0184 0.1609 0.075 Uiso 1 1 calc R . .
C4 C 0.1563(3) -0.1285(7) 0.2105(5) 0.043(2) Uani 1 1 d . . .
C5 C 0.1268(4) -0.2161(9) 0.2097(6) 0.060(3) Uani 1 1 d . . .
H3 H 0.1400 -0.2811 0.2378 0.072 Uiso 1 1 calc R . .
C6 C 0.0785(4) -0.2147(7) 0.1699(5) 0.051(2) Uani 1 1 d . . .
H4 H 0.0590 -0.2763 0.1732 0.061 Uiso 1 1 calc R . .
C12 C -0.0268(3) -0.1710(9) 0.1021(7) 0.065(3) Uani 1 1 d . . .
H5 H -0.0264 -0.2170 0.1486 0.079 Uiso 1 1 calc R . .
C13 C -0.0545(4) -0.0744(10) -0.0198(7) 0.070(3) Uani 1 1 d . . .
H6 H -0.0760 -0.0490 -0.0698 0.084 Uiso 1 1 calc R . .
C14 C -0.0080(5) -0.0523(11) 0.0087(6) 0.072(3) Uani 1 1 d . . .
H7 H 0.0091 -0.0015 -0.0160 0.086 Uiso 1 1 calc R . .
C41 C 0.2069(4) -0.1369(9) 0.2607(7) 0.076(3) Uani 1 1 d . . .
H8 H 0.2182 -0.2124 0.2551 0.091 Uiso 1 1 calc R . .
H9 H 0.2078 -0.1255 0.3203 0.091 Uiso 1 1 calc R . .
C42 C 0.2598(4) -0.0682(9) 0.1656(6) 0.059(3) Uani 1 1 d . . .
H10 H 0.2509 -0.1242 0.1246 0.071 Uiso 1 1 calc R . .
C43 C 0.2947(4) 0.0687(9) 0.2376(6) 0.062(3) Uani 1 1 d . . .
H11 H 0.3174 0.1250 0.2574 0.074 Uiso 1 1 calc R . .
C44 C 0.2616(5) 0.0322(10) 0.2731(8) 0.080(4) Uani 1 1 d . . .
H12 H 0.2532 0.0665 0.3188 0.096 Uiso 1 1 calc R . .
C101 C 0.6207(4) 0.1147(9) 0.0363(6) 0.057(3) Uani 1 1 d . . .
C102 C 0.6046(4) 0.2082(9) -0.0074(6) 0.064(3) Uani 1 1 d . . .
H13 H 0.6254 0.2689 -0.0055 0.077 Uiso 1 1 calc R . .
C103 C 0.5584(4) 0.2137(8) -0.0536(6) 0.053(3) Uani 1 1 d . . .
H14 H 0.5472 0.2758 -0.0877 0.063 Uiso 1 1 calc R . .
C104 C 0.5273(4) 0.1255(9) -0.0501(7) 0.070(3) Uani 1 1 d . . .
C105 C 0.5477(5) 0.0325(9) -0.0013(8) 0.069(3) Uani 1 1 d . . .
H15 H 0.5286 -0.0297 0.0021 0.082 Uiso 1 1 calc R . .
C106 C 0.5924(4) 0.0334(9) 0.0382(8) 0.060(3) Uani 1 1 d . . .
H16 H 0.6052 -0.0292 0.0704 0.072 Uiso 1 1 calc R . .
C112 C 0.6923(5) 0.0625(10) 0.1508(8) 0.076(3) Uani 1 1 d . . .
H17 H 0.6745 0.0223 0.1817 0.091 Uiso 1 1 calc R . .
C113 C 0.7514(4) 0.1442(8) 0.1182(6) 0.069(3) Uani 1 1 d . . .
H18 H 0.7822 0.1710 0.1186 0.083 Uiso 1 1 calc R . .
C114 C 0.7081(4) 0.1694(8) 0.0624(7) 0.073(3) Uani 1 1 d . . .
H19 H 0.7041 0.2186 0.0166 0.088 Uiso 1 1 calc R . .
C141 C 0.4749(3) 0.1363(10) -0.0997(6) 0.060(3) Uani 1 1 d . . .
H20 H 0.4645 0.2129 -0.0951 0.072 Uiso 1 1 calc R . .
H21 H 0.4727 0.1218 -0.1594 0.072 Uiso 1 1 calc R . .
C142 C 0.4271(3) 0.0727(8) -0.0101(6) 0.053(3) Uani 1 1 d . . .
H22 H 0.4365 0.1287 0.0307 0.063 Uiso 1 1 calc R . .
C143 C 0.3924(4) -0.0670(10) -0.0714(7) 0.064(3) Uani 1 1 d . . .
H23 H 0.3745 -0.1328 -0.0840 0.077 Uiso 1 1 calc R . .
C144 C 0.4196(3) -0.0206(9) -0.1223(7) 0.057(3) Uani 1 1 d . . .
H24 H 0.4212 -0.0435 -0.1764 0.068 Uiso 1 1 calc R . .
C201 C 0.5751(4) -0.4587(9) 0.3263(6) 0.047(2) Uani 1 1 d . . .
C202 C 0.5394(3) -0.5281(9) 0.3293(6) 0.054(3) Uani 1 1 d . . .
H25 H 0.5456 -0.5885 0.3668 0.065 Uiso 1 1 calc R . .
C203 C 0.4928(5) -0.5125(10) 0.2777(8) 0.066(4) Uani 1 1 d . . .
H26 H 0.4692 -0.5637 0.2835 0.080 Uiso 1 1 calc R . .
C204 C 0.4787(4) -0.4315(9) 0.2210(7) 0.062(3) Uani 1 1 d . . .
C205 C 0.5168(4) -0.3591(9) 0.2172(7) 0.067(3) Uani 1 1 d . . .
H27 H 0.5105 -0.3013 0.1774 0.080 Uiso 1 1 calc R . .
C206 C 0.5626(4) -0.3692(9) 0.2688(7) 0.063(3) Uani 1 1 d . . .
H28 H 0.5861 -0.3159 0.2660 0.075 Uiso 1 1 calc R . .
C212 C 0.6574(3) -0.4083(8) 0.3744(5) 0.051(2) Uani 1 1 d . . .
H29 H 0.6558 -0.3452 0.3401 0.061 Uiso 1 1 calc R . .
C213 C 0.6834(4) -0.5270(10) 0.4679(7) 0.061(3) Uani 1 1 d . . .
H30 H 0.7042 -0.5692 0.5102 0.073 Uiso 1 1 calc R . .
C214 C 0.6367(4) -0.5467(9) 0.4402(5) 0.054(3) Uani 1 1 d . . .
H31 H 0.6182 -0.5990 0.4606 0.065 Uiso 1 1 calc R . .
C241 C 0.4306(4) -0.4174(10) 0.1670(7) 0.067(3) Uani 1 1 d . . .
H32 H 0.4322 -0.4201 0.1080 0.080 Uiso 1 1 calc R . .
H33 H 0.4107 -0.4797 0.1761 0.080 Uiso 1 1 calc R . .
C242 C 0.4000(3) -0.2200(8) 0.1289(5) 0.052(2) Uani 1 1 d . . .
H34 H 0.4101 -0.2117 0.0790 0.062 Uiso 1 1 calc R . .
C243 C 0.3706(4) -0.1853(10) 0.2327(6) 0.066(3) Uani 1 1 d . . .
H35 H 0.3564 -0.1458 0.2695 0.079 Uiso 1 1 calc R . .
C244 C 0.3874(4) -0.2922(11) 0.2446(6) 0.063(3) Uani 1 1 d . . .
H36 H 0.3853 -0.3394 0.2891 0.076 Uiso 1 1 calc R . .
C301 C 0.1129(3) 0.4536(9) -0.1584(6) 0.044(2) Uani 1 1 d . . .
C302 C 0.1485(4) 0.5311(9) -0.1659(6) 0.055(3) Uani 1 1 d . . .
H37 H 0.1403 0.5907 -0.2039 0.066 Uiso 1 1 calc R . .
C303 C 0.1940(4) 0.5193(8) -0.1186(7) 0.054(3) Uani 1 1 d . . .
H38 H 0.2189 0.5679 -0.1228 0.064 Uiso 1 1 calc R . .
C304 C 0.2018(3) 0.4277(9) -0.0618(6) 0.053(3) Uani 1 1 d . . .
C305 C 0.1679(3) 0.3572(8) -0.0569(6) 0.058(3) Uani 1 1 d . . .
H39 H 0.1754 0.2969 -0.0194 0.070 Uiso 1 1 calc R . .
C306 C 0.1221(4) 0.3698(8) -0.1050(6) 0.053(3) Uani 1 1 d . . .
H40 H 0.0977 0.3202 -0.1004 0.063 Uiso 1 1 calc R . .
C312 C 0.0218(4) 0.4113(8) -0.2125(7) 0.060(3) Uani 1 1 d . . .
H41 H 0.0199 0.3604 -0.1700 0.072 Uiso 1 1 calc R . .
C313 C 0.0045(5) 0.5235(11) -0.3147(7) 0.065(3) Uani 1 1 d . . .
H42 H -0.0137 0.5613 -0.3626 0.078 Uiso 1 1 calc R . .
C314 C 0.0512(4) 0.5446(11) -0.2761(7) 0.073(3) Uani 1 1 d . . .
H43 H 0.0704 0.6018 -0.2891 0.088 Uiso 1 1 calc R . .
C341 C 0.2532(4) 0.4197(9) -0.0036(8) 0.069(3) Uani 1 1 d . . .
H44 H 0.2722 0.4833 -0.0137 0.083 Uiso 1 1 calc R . .
H45 H 0.2518 0.4220 0.0555 0.083 Uiso 1 1 calc R . .
C342 C 0.2840(3) 0.2402(9) 0.0289(5) 0.068(3) Uani 1 1 d . . .
H46 H 0.2749 0.2407 0.0801 0.081 Uiso 1 1 calc R . .
C343 C 0.3135(3) 0.1930(9) -0.0699(6) 0.055(3) Uani 1 1 d . . .
H47 H 0.3300 0.1564 -0.1047 0.066 Uiso 1 1 calc R . .
C344 C 0.2935(4) 0.2914(10) -0.0846(7) 0.064(3) Uani 1 1 d . . .
H48 H 0.2916 0.3351 -0.1329 0.077 Uiso 1 1 calc R . .
